data_4066170
loop_
_publ_author_name
'Fan, Cheng'
'Piers, Warren E.'
'Parvez, Masood'
'McDonald, Robert'

_publ_section_title
;
 Divergent Reactivity of Perfluoropentaphenylborole with Alkynes&#x00A7;
;
_journal_issue 21
_journal_name_full Organometallics
_journal_page_first 5132
_journal_paper_doi 10.1021/om100334r
_journal_volume 29
_journal_year 2010
_chemical_formula_sum 'C55 H9 B Cl4 F35 N'
_chemical_formula_weight 1501.24
_chemical_name_systematic
;
 ?
;
_space_group_IT_number 19
_symmetry_cell_setting orthorhombic
_symmetry_space_group_name_Hall 'P 2ac 2ab'
_symmetry_space_group_name_H-M 'P 21 21 21'
_atom_sites_solution_hydrogens geom
_atom_sites_solution_primary direct
_atom_sites_solution_secondary difmap
_cell_angle_alpha 90.00
_cell_angle_beta 90.00
_cell_angle_gamma 90.00
_cell_formula_units_Z 4
_cell_length_a 12.1626(2)
_cell_length_b 20.6325(6)
_cell_length_c 21.2621(6)
_cell_measurement_reflns_used 5147
_cell_measurement_temperature 173(2)
_cell_measurement_theta_max 25.3
_cell_measurement_theta_min 1.0
_cell_volume 5335.6(2)
_computing_cell_refinement 'HKL DENZO (Otwinowski & Minor, 1997)'
_computing_data_collection 'COLLECT (Hooft, 1998)'
_computing_data_reduction 'SCALEPACK (Otwinowski & Minor, 1997)'
_computing_molecular_graphics 'ORTEP-3 (Farrugia, 1997)'
_computing_publication_material 'SHELXL-97 (Sheldrick, 2008)'
_computing_structure_refinement 'SHELXL-97 (Sheldrick, 2008)'
_computing_structure_solution 'SIR92 (Altomare et al., 1991)'
_diffrn_ambient_temperature 173(2)
_diffrn_measured_fraction_theta_full 0.993
_diffrn_measured_fraction_theta_max 0.993
_diffrn_measurement_device_type 'Bruker APEX2 CCD'
_diffrn_measurement_method ' \w and \f '
_diffrn_radiation_monochromator graphite
_diffrn_radiation_source 'fine-focus sealed tube'
_diffrn_radiation_type MoK\a
_diffrn_radiation_wavelength 0.71073
_diffrn_reflns_av_R_equivalents 0.0000
_diffrn_reflns_av_sigmaI/netI 0.0372
_diffrn_reflns_limit_h_max 14
_diffrn_reflns_limit_h_min -14
_diffrn_reflns_limit_k_max 24
_diffrn_reflns_limit_k_min -24
_diffrn_reflns_limit_l_max 25
_diffrn_reflns_limit_l_min -25
_diffrn_reflns_number 9470
_diffrn_reflns_theta_full 25.34
_diffrn_reflns_theta_max 25.34
_diffrn_reflns_theta_min 1.94
_diffrn_standards_number 0
_exptl_absorpt_coefficient_mu 0.388
_exptl_absorpt_correction_T_max 0.9884
_exptl_absorpt_correction_T_min 0.9195
_exptl_absorpt_correction_type multi-scan
_exptl_absorpt_process_details 'SORTAV: (Blessing, 1997)'
_exptl_crystal_colour colorless
_exptl_crystal_density_diffrn 1.869
_exptl_crystal_density_method 'not measured'
_exptl_crystal_description needle
_exptl_crystal_F_000 2936
_exptl_crystal_size_max 0.22
_exptl_crystal_size_mid 0.05
_exptl_crystal_size_min 0.03
_refine_diff_density_max 0.727
_refine_diff_density_min -0.646
_refine_diff_density_rms 0.066
_refine_ls_abs_structure_details 'Flack H D (1983), Acta Cryst. A39, 876-881'
_refine_ls_abs_structure_Flack 0.01(10)
_refine_ls_extinction_method none
_refine_ls_goodness_of_fit_ref 1.189
_refine_ls_hydrogen_treatment constr
_refine_ls_matrix_type full
_refine_ls_number_parameters 872
_refine_ls_number_reflns 9470
_refine_ls_number_restraints 0
_refine_ls_restrained_S_all 1.189
_refine_ls_R_factor_all 0.0849
_refine_ls_R_factor_gt 0.0602
_refine_ls_shift/su_max 0.006
_refine_ls_shift/su_mean 0.000
_refine_ls_structure_factor_coef Fsqd
_refine_ls_weighting_details 'calc w=1/[\s^2^(Fo^2^)+ 12.8P] where P=(Fo^2^+2Fc^2^)/3'
_refine_ls_weighting_scheme calc
_refine_ls_wR_factor_gt 0.1058
_refine_ls_wR_factor_ref 0.1233
_reflns_number_gt 7848
_reflns_number_total 9470
_reflns_threshold_expression >2sigma(I)
_cod_data_source_file om100334r_si_003.cif
_cod_data_source_block Compound_I
_cod_depositor_comments
;
The following automatic conversions were performed:

'_symmetry_cell_setting' value 'Orthorhombic' changed to
'orthorhombic' according to
/home/saulius/struct/CIF-dictionaries/cif_core.dic dictionary named
'cif_core.dic' version 2.4.1 from 2010-06-29.

Automatic conversion script
Id: cif_fix_values 1715 2011-07-08 13:25:40Z adriana 
;
_cod_database_code 4066170

loop_
_symmetry_equiv_pos_as_xyz
'x, y, z'
'-x+1/2, -y, z+1/2'
'x+1/2, -y+1/2, -z'
'-x, y+1/2, -z+1/2'

loop_
_atom_site_label
_atom_site_type_symbol
_atom_site_fract_x
_atom_site_fract_y
_atom_site_fract_z
_atom_site_U_iso_or_equiv
_atom_site_adp_type
_atom_site_occupancy
_atom_site_symmetry_multiplicity
_atom_site_calc_flag
_atom_site_refinement_flags
_atom_site_disorder_assembly
_atom_site_disorder_group
F1 F 0.5104(3) 0.61901(15) 0.11082(15) 0.0517(9) Uani 1 1 d . . .
F2 F 0.5669(3) 0.68096(17) 0.00894(18) 0.0593(10) Uani 1 1 d . . .
F3 F 0.6253(3) 0.61701(19) -0.09790(16) 0.0617(10) Uani 1 1 d . . .
F4 F 0.6286(3) 0.48474(19) -0.09736(15) 0.0575(9) Uani 1 1 d . . .
F5 F 0.5762(2) 0.41936(15) 0.00528(14) 0.0368(7) Uani 1 1 d . . .
F6 F 0.2724(3) 0.51412(15) 0.07101(15) 0.0426(8) Uani 1 1 d . . .
F7 F 0.1701(3) 0.50777(17) -0.04062(16) 0.0505(9) Uani 1 1 d . . .
F8 F 0.2026(3) 0.40421(19) -0.11773(15) 0.0596(10) Uani 1 1 d . . .
F9 F 0.3373(3) 0.30626(17) -0.08067(15) 0.0504(9) Uani 1 1 d . . .
F10 F 0.4419(2) 0.31259(14) 0.03064(13) 0.0356(7) Uani 1 1 d . . .
F11 F 0.1513(2) 0.39727(15) 0.14839(15) 0.0413(8) Uani 1 1 d . . .
F12 F 0.0063(2) 0.30425(18) 0.11794(17) 0.0511(9) Uani 1 1 d . . .
F13 F 0.0739(3) 0.17993(17) 0.10063(17) 0.0561(10) Uani 1 1 d . . .
F14 F 0.2886(3) 0.14968(15) 0.11544(17) 0.0487(8) Uani 1 1 d . . .
F15 F 0.4362(2) 0.24208(14) 0.14410(14) 0.0376(7) Uani 1 1 d . . .
F16 F 0.3676(3) 0.23941(16) 0.26843(15) 0.0495(9) Uani 1 1 d . . .
F17 F 0.2228(3) 0.21464(19) 0.35977(19) 0.0685(12) Uani 1 1 d . . .
F18 F 0.1145(3) 0.3132(2) 0.41771(17) 0.0676(11) Uani 1 1 d . . .
F19 F 0.1555(3) 0.43738(19) 0.38389(17) 0.0588(10) Uani 1 1 d . . .
F20 F 0.3055(3) 0.46318(16) 0.29514(17) 0.0531(9) Uani 1 1 d . . .
F21 F 0.5755(3) 0.25328(17) 0.30656(17) 0.0592(10) Uani 1 1 d . . .
F22 F 0.6284(4) 0.2424(2) 0.42824(19) 0.0792(13) Uani 1 1 d . . .
F23 F 0.6603(4) 0.3503(2) 0.49975(17) 0.0814(14) Uani 1 1 d . . .
F24 F 0.6290(4) 0.4691(2) 0.44756(18) 0.0917(15) Uani 1 1 d . . .
F25 F 0.5624(4) 0.47982(18) 0.32882(17) 0.0703(12) Uani 1 1 d . . .
F26 F 0.8049(3) 0.45265(15) 0.25670(15) 0.0442(8) Uani 1 1 d . . .
F27 F 0.9972(3) 0.39545(18) 0.28666(18) 0.0581(10) Uani 1 1 d . . .
F28 F 1.0257(3) 0.26687(19) 0.26578(18) 0.0597(10) Uani 1 1 d . . .
F29 F 0.8591(3) 0.19513(16) 0.21648(16) 0.0523(9) Uani 1 1 d . . .
F30 F 0.6682(3) 0.25222(14) 0.18523(14) 0.0395(7) Uani 1 1 d . . .
F31 F 0.6800(2) 0.31685(14) 0.07272(14) 0.0388(7) Uani 1 1 d . . .
F32 F 0.8634(3) 0.30859(16) 0.00338(15) 0.0491(8) Uani 1 1 d . . .
F33 F 1.0087(3) 0.4079(2) 0.00116(18) 0.0650(11) Uani 1 1 d . . .
F34 F 0.9664(3) 0.51810(19) 0.06719(17) 0.0596(10) Uani 1 1 d . . .
F35 F 0.7800(3) 0.52898(15) 0.13397(15) 0.0444(8) Uani 1 1 d . . .
N1 N 0.4898(3) 0.51846(19) 0.18546(18) 0.0280(9) Uani 1 1 d . . .
C1 C 0.4163(4) 0.4175(2) 0.1190(2) 0.0257(11) Uani 1 1 d . . .
C2 C 0.3835(4) 0.3735(2) 0.1626(2) 0.0274(11) Uani 1 1 d . . .
C3 C 0.4267(4) 0.3692(2) 0.2282(2) 0.0259(11) Uani 1 1 d . . .
C4 C 0.5337(4) 0.3763(2) 0.2447(2) 0.0274(11) Uani 1 1 d . . .
C5 C 0.6259(4) 0.3873(2) 0.2006(2) 0.0259(10) Uani 1 1 d . . .
C6 C 0.6224(4) 0.4248(2) 0.1481(2) 0.0264(11) Uani 1 1 d . . .
C7 C 0.3864(4) 0.5394(3) 0.1975(2) 0.0355(12) Uani 1 1 d . . .
H7 H 0.3263 0.5187 0.1771 0.043 Uiso 1 1 calc R . .
C8 C 0.3658(5) 0.5897(3) 0.2381(3) 0.0405(14) Uani 1 1 d . . .
H8 H 0.2925 0.6039 0.2451 0.049 Uiso 1 1 calc R . .
C9 C 0.4519(5) 0.6192(3) 0.2686(3) 0.0410(14) Uani 1 1 d . . .
H9 H 0.4390 0.6542 0.2967 0.049 Uiso 1 1 calc R . .
C10 C 0.5560(5) 0.5977(3) 0.2580(3) 0.0412(14) Uani 1 1 d . . .
H10 H 0.6164 0.6173 0.2790 0.049 Uiso 1 1 calc R . .
C11 C 0.5735(5) 0.5473(3) 0.2168(3) 0.0372(13) Uani 1 1 d . . .
H11 H 0.6464 0.5323 0.2100 0.045 Uiso 1 1 calc R . .
C12 C 0.5409(4) 0.5139(3) 0.0655(2) 0.0312(12) Uani 1 1 d . . .
C13 C 0.5395(4) 0.5811(3) 0.0616(3) 0.0364(13) Uani 1 1 d . . .
C14 C 0.5687(5) 0.6159(3) 0.0082(3) 0.0415(14) Uani 1 1 d . . .
C15 C 0.5973(5) 0.5836(3) -0.0458(3) 0.0455(15) Uani 1 1 d . . .
C16 C 0.5997(4) 0.5177(3) -0.0450(2) 0.0387(13) Uani 1 1 d . . .
C17 C 0.5707(4) 0.4848(3) 0.0091(2) 0.0312(11) Uani 1 1 d . . .
C18 C 0.3591(4) 0.4127(2) 0.0556(2) 0.0281(11) Uani 1 1 d . . .
C19 C 0.2903(4) 0.4621(3) 0.0341(2) 0.0334(12) Uani 1 1 d . . .
C20 C 0.2377(4) 0.4596(3) -0.0230(3) 0.0384(13) Uani 1 1 d . . .
C21 C 0.2527(5) 0.4067(3) -0.0618(3) 0.0415(14) Uani 1 1 d . . .
C22 C 0.3211(5) 0.3576(3) -0.0426(2) 0.0357(13) Uani 1 1 d . . .
C23 C 0.3728(4) 0.3615(3) 0.0148(2) 0.0309(11) Uani 1 1 d . . .
C24 C 0.2993(4) 0.3231(2) 0.1477(2) 0.0261(11) Uani 1 1 d . . .
C25 C 0.1880(4) 0.3362(3) 0.1400(2) 0.0318(12) Uani 1 1 d . . .
C26 C 0.1132(4) 0.2894(3) 0.1247(3) 0.0371(13) Uani 1 1 d . . .
C27 C 0.1465(5) 0.2268(3) 0.1156(3) 0.0415(14) Uani 1 1 d . . .
C28 C 0.2553(5) 0.2111(2) 0.1236(3) 0.0343(12) Uani 1 1 d . . .
C29 C 0.3300(4) 0.2591(3) 0.1380(2) 0.0298(11) Uani 1 1 d . . .
C30 C 0.3438(4) 0.3525(3) 0.2780(2) 0.0300(12) Uani 1 1 d . . .
C31 C 0.3183(4) 0.2902(3) 0.2965(2) 0.0349(12) Uani 1 1 d . . .
C32 C 0.2441(5) 0.2762(3) 0.3439(3) 0.0433(15) Uani 1 1 d . . .
C33 C 0.1891(4) 0.3258(3) 0.3733(3) 0.0439(15) Uani 1 1 d . . .
C34 C 0.2098(4) 0.3883(3) 0.3560(3) 0.0416(14) Uani 1 1 d . . .
C35 C 0.2872(4) 0.4010(3) 0.3094(3) 0.0372(13) Uani 1 1 d . . .
C36 C 0.5657(4) 0.3669(3) 0.3129(2) 0.0295(12) Uani 1 1 d . . .
C37 C 0.5846(4) 0.3077(3) 0.3406(3) 0.0402(14) Uani 1 1 d . . .
C38 C 0.6151(5) 0.3016(3) 0.4032(3) 0.0484(16) Uani 1 1 d . . .
C39 C 0.6287(5) 0.3559(4) 0.4393(3) 0.0545(18) Uani 1 1 d . . .
C40 C 0.6118(5) 0.4153(4) 0.4134(3) 0.0518(17) Uani 1 1 d . . .
C41 C 0.5804(5) 0.4198(3) 0.3514(3) 0.0441(15) Uani 1 1 d . . .
C42 C 0.7312(4) 0.3545(2) 0.2192(2) 0.0268(11) Uani 1 1 d . . .
C43 C 0.8164(4) 0.3884(3) 0.2458(2) 0.0321(12) Uani 1 1 d . . .
C44 C 0.9147(4) 0.3600(3) 0.2618(3) 0.0406(14) Uani 1 1 d . . .
C45 C 0.9288(4) 0.2950(3) 0.2514(3) 0.0409(14) Uani 1 1 d . . .
C46 C 0.8456(5) 0.2591(3) 0.2262(3) 0.0364(13) Uani 1 1 d . . .
C47 C 0.7476(4) 0.2887(3) 0.2103(2) 0.0315(12) Uani 1 1 d . . .
C48 C 0.7243(4) 0.4225(2) 0.1080(2) 0.0281(11) Uani 1 1 d . . .
C49 C 0.7486(4) 0.3676(2) 0.0723(2) 0.0299(11) Uani 1 1 d . . .
C50 C 0.8430(4) 0.3627(3) 0.0362(2) 0.0354(13) Uani 1 1 d . . .
C51 C 0.9155(4) 0.4132(3) 0.0349(3) 0.0412(14) Uani 1 1 d . . .
C52 C 0.8946(4) 0.4684(3) 0.0684(3) 0.0383(13) Uani 1 1 d . . .
C53 C 0.7993(4) 0.4730(3) 0.1030(2) 0.0326(12) Uani 1 1 d . . .
B1 B 0.5162(5) 0.4695(3) 0.1288(3) 0.0247(12) Uani 1 1 d . . .
C54 C 0.0110(6) 0.0669(4) 0.2241(3) 0.066(2) Uani 1 1 d . . .
H54A H -0.0386 0.0929 0.1972 0.079 Uiso 1 1 calc R . .
H54B H 0.0408 0.0311 0.1982 0.079 Uiso 1 1 calc R . .
Cl1 Cl -0.06433(18) 0.03424(11) 0.28615(11) 0.0831(6) Uani 1 1 d . . .
Cl2 Cl 0.11930(18) 0.11566(10) 0.24957(11) 0.0825(6) Uani 1 1 d . . .
Cl3 Cl 0.3680(2) 0.33924(12) 0.49866(10) 0.0850(6) Uani 1 1 d . . .
Cl4 Cl 0.3466(7) 0.2995(4) 0.6298(2) 0.170(3) Uani 0.756(12) 1 d P A 1
C55 C 0.4277(13) 0.3300(7) 0.5739(5) 0.093(5) Uani 0.756(12) 1 d P A 1
H55A H 0.4928 0.3015 0.5698 0.112 Uiso 0.756(12) 1 calc PR A 1
H55B H 0.4541 0.3729 0.5881 0.112 Uiso 0.756(12) 1 calc PR A 1
Cl4' Cl 0.400(2) 0.2976(15) 0.6185(9) 0.170(3) Uani 0.244(12) 1 d P A 2
C55' C 0.348(4) 0.356(2) 0.5746(17) 0.093(5) Uani 0.244(12) 1 d P A 2
H55C H 0.3847 0.3979 0.5852 0.112 Uiso 0.244(12) 1 calc PR A 2
H55D H 0.2686 0.3610 0.5831 0.112 Uiso 0.244(12) 1 calc PR A 2

loop_
_atom_site_aniso_label
_atom_site_aniso_U_11
_atom_site_aniso_U_22
_atom_site_aniso_U_33
_atom_site_aniso_U_23
_atom_site_aniso_U_13
_atom_site_aniso_U_12
F1 0.082(3) 0.0304(18) 0.0430(19) 0.0004(16) 0.0094(18) 0.0051(17)
F2 0.076(3) 0.037(2) 0.065(2) 0.0174(18) 0.004(2) -0.0024(19)
F3 0.069(2) 0.070(3) 0.046(2) 0.0284(19) 0.0102(19) -0.005(2)
F4 0.069(2) 0.069(2) 0.0343(18) -0.0006(18) 0.0083(17) -0.001(2)
F5 0.0366(16) 0.0396(18) 0.0341(16) -0.0032(14) -0.0019(14) 0.0005(14)
F6 0.0492(19) 0.0359(18) 0.0426(18) -0.0002(16) -0.0073(15) 0.0109(15)
F7 0.048(2) 0.054(2) 0.050(2) 0.0181(17) -0.0097(16) 0.0082(17)
F8 0.064(2) 0.083(3) 0.0316(18) 0.0031(18) -0.0215(17) 0.000(2)
F9 0.058(2) 0.059(2) 0.0342(18) -0.0140(17) -0.0085(15) 0.0001(18)
F10 0.0373(17) 0.0344(17) 0.0350(16) -0.0035(14) -0.0029(13) 0.0056(14)
F11 0.0336(17) 0.0375(18) 0.053(2) -0.0037(15) -0.0007(15) 0.0082(14)
F12 0.0223(16) 0.069(2) 0.062(2) 0.009(2) -0.0073(15) -0.0020(15)
F13 0.053(2) 0.048(2) 0.067(2) 0.0030(18) -0.0161(18) -0.0246(17)
F14 0.062(2) 0.0267(17) 0.058(2) -0.0006(16) -0.0078(18) -0.0052(15)
F15 0.0294(16) 0.0351(18) 0.0481(18) 0.0007(15) -0.0040(14) 0.0034(13)
F16 0.060(2) 0.040(2) 0.049(2) 0.0058(16) 0.0103(17) 0.0018(17)
F17 0.079(3) 0.059(3) 0.068(3) 0.017(2) 0.020(2) -0.018(2)
F18 0.048(2) 0.102(3) 0.053(2) -0.003(2) 0.0240(18) -0.020(2)
F19 0.045(2) 0.080(3) 0.051(2) -0.019(2) 0.0155(17) 0.0026(19)
F20 0.060(2) 0.037(2) 0.063(2) -0.0040(18) 0.0192(18) 0.0020(16)
F21 0.086(3) 0.041(2) 0.050(2) 0.0070(18) -0.015(2) 0.0014(19)
F22 0.089(3) 0.087(3) 0.061(2) 0.042(2) -0.018(2) -0.005(3)
F23 0.076(3) 0.141(4) 0.0265(18) 0.016(2) -0.0123(19) -0.013(3)
F24 0.130(4) 0.100(4) 0.044(2) -0.033(2) -0.017(3) -0.017(3)
F25 0.121(3) 0.044(2) 0.046(2) -0.0082(18) -0.014(2) 0.001(2)
F26 0.0454(19) 0.0311(17) 0.056(2) -0.0057(16) -0.0174(16) -0.0040(14)
F27 0.0370(19) 0.063(2) 0.075(3) 0.002(2) -0.0229(18) -0.0088(17)
F28 0.039(2) 0.072(3) 0.068(2) 0.004(2) -0.0158(18) 0.0195(18)
F29 0.061(2) 0.042(2) 0.054(2) 0.0022(17) -0.0084(18) 0.0180(17)
F30 0.0415(18) 0.0309(17) 0.0462(18) -0.0016(15) -0.0088(14) -0.0044(14)
F31 0.0406(17) 0.0308(17) 0.0451(18) -0.0040(15) 0.0064(14) -0.0037(14)
F32 0.054(2) 0.045(2) 0.0475(19) -0.0052(17) 0.0146(17) 0.0134(17)
F33 0.042(2) 0.089(3) 0.065(2) 0.002(2) 0.0269(19) -0.0014(19)
F34 0.051(2) 0.066(3) 0.062(2) 0.001(2) 0.0118(18) -0.0315(19)
F35 0.051(2) 0.0363(19) 0.0460(19) -0.0070(16) 0.0074(15) -0.0144(15)
N1 0.034(2) 0.020(2) 0.030(2) -0.0004(19) 0.0011(18) 0.0012(18)
C1 0.024(2) 0.025(3) 0.028(3) 0.001(2) -0.002(2) 0.006(2)
C2 0.022(2) 0.033(3) 0.027(3) 0.000(2) -0.002(2) 0.004(2)
C3 0.028(3) 0.026(3) 0.023(2) -0.001(2) 0.003(2) 0.000(2)
C4 0.029(3) 0.026(3) 0.028(3) -0.001(2) 0.000(2) -0.001(2)
C5 0.024(2) 0.025(3) 0.028(3) -0.004(2) -0.004(2) 0.001(2)
C6 0.029(3) 0.023(3) 0.027(3) -0.002(2) -0.001(2) -0.002(2)
C7 0.034(3) 0.039(3) 0.034(3) 0.004(3) 0.004(2) 0.005(2)
C8 0.041(3) 0.034(3) 0.046(3) -0.006(3) 0.008(3) 0.011(3)
C9 0.059(4) 0.030(3) 0.034(3) -0.005(2) 0.002(3) -0.004(3)
C10 0.049(4) 0.033(3) 0.042(3) -0.009(3) -0.005(3) -0.005(3)
C11 0.034(3) 0.032(3) 0.046(3) -0.005(3) -0.002(3) 0.001(2)
C12 0.027(3) 0.035(3) 0.031(3) 0.000(2) -0.007(2) 0.000(2)
C13 0.037(3) 0.035(3) 0.036(3) -0.003(3) -0.001(2) 0.003(2)
C14 0.043(3) 0.030(3) 0.052(4) 0.015(3) -0.004(3) -0.003(3)
C15 0.040(3) 0.062(4) 0.035(3) 0.021(3) 0.002(3) -0.001(3)
C16 0.036(3) 0.050(4) 0.029(3) -0.003(3) 0.004(2) 0.000(3)
C17 0.028(3) 0.032(3) 0.034(3) 0.003(2) -0.004(2) 0.002(2)
C18 0.029(3) 0.029(3) 0.027(3) -0.001(2) 0.001(2) -0.004(2)
C19 0.033(3) 0.035(3) 0.032(3) 0.002(3) 0.001(2) 0.001(2)
C20 0.031(3) 0.048(4) 0.036(3) 0.016(3) -0.008(2) 0.001(3)
C21 0.041(3) 0.054(4) 0.029(3) 0.004(3) -0.012(2) -0.004(3)
C22 0.038(3) 0.040(3) 0.029(3) -0.009(3) -0.002(2) -0.008(2)
C23 0.030(3) 0.035(3) 0.028(3) 0.003(2) -0.004(2) -0.003(2)
C24 0.029(3) 0.031(3) 0.019(2) -0.002(2) 0.001(2) 0.000(2)
C25 0.030(3) 0.037(3) 0.028(3) 0.005(2) 0.000(2) 0.000(2)
C26 0.026(3) 0.048(4) 0.038(3) 0.003(3) -0.001(2) -0.005(2)
C27 0.040(3) 0.049(4) 0.035(3) -0.001(3) -0.008(3) -0.019(3)
C28 0.044(3) 0.023(3) 0.036(3) 0.003(2) -0.001(2) 0.000(2)
C29 0.025(3) 0.031(3) 0.034(3) 0.003(2) -0.003(2) 0.003(2)
C30 0.027(3) 0.039(3) 0.023(3) -0.001(2) -0.004(2) 0.000(2)
C31 0.038(3) 0.036(3) 0.030(3) -0.001(2) 0.002(2) -0.001(2)
C32 0.039(3) 0.048(4) 0.043(3) 0.014(3) 0.005(3) -0.012(3)
C33 0.031(3) 0.070(5) 0.031(3) 0.004(3) 0.009(2) -0.003(3)
C34 0.029(3) 0.062(4) 0.033(3) -0.011(3) 0.004(2) 0.001(3)
C35 0.034(3) 0.047(4) 0.031(3) -0.003(3) -0.001(2) -0.004(3)
C36 0.022(2) 0.045(3) 0.021(2) 0.003(2) 0.002(2) -0.003(2)
C37 0.033(3) 0.053(4) 0.034(3) 0.004(3) -0.006(2) -0.004(3)
C38 0.043(3) 0.067(5) 0.035(3) 0.021(3) -0.004(3) 0.000(3)
C39 0.046(4) 0.091(6) 0.026(3) 0.006(3) -0.007(3) -0.009(4)
C40 0.055(4) 0.067(5) 0.034(3) -0.010(3) -0.003(3) -0.013(3)
C41 0.052(4) 0.054(4) 0.027(3) 0.003(3) -0.002(3) -0.001(3)
C42 0.028(3) 0.027(3) 0.026(3) 0.003(2) 0.000(2) -0.004(2)
C43 0.035(3) 0.029(3) 0.032(3) 0.000(2) 0.002(2) -0.004(2)
C44 0.031(3) 0.055(4) 0.036(3) 0.006(3) -0.009(2) -0.005(3)
C45 0.028(3) 0.050(4) 0.045(3) 0.008(3) -0.004(3) 0.009(3)
C46 0.040(3) 0.033(3) 0.037(3) 0.002(2) -0.001(2) 0.009(2)
C47 0.027(3) 0.041(3) 0.026(3) 0.005(2) -0.001(2) -0.004(2)
C48 0.023(3) 0.030(3) 0.031(3) 0.001(2) 0.000(2) 0.001(2)
C49 0.029(3) 0.030(3) 0.031(3) 0.001(2) 0.002(2) 0.001(2)
C50 0.032(3) 0.041(3) 0.033(3) 0.002(3) 0.003(2) 0.009(2)
C51 0.028(3) 0.054(4) 0.041(3) 0.009(3) 0.009(2) 0.005(3)
C52 0.035(3) 0.042(3) 0.039(3) 0.004(3) 0.006(2) -0.010(2)
C53 0.040(3) 0.031(3) 0.027(3) 0.002(2) 0.003(2) 0.000(2)
B1 0.027(3) 0.017(3) 0.029(3) -0.003(2) 0.001(2) 0.001(2)
C54 0.071(5) 0.065(5) 0.062(4) 0.005(4) 0.002(4) 0.018(4)
Cl1 0.0744(13) 0.0882(16) 0.0869(14) 0.0063(12) 0.0142(11) -0.0044(11)
Cl2 0.0735(13) 0.0703(13) 0.1037(16) 0.0284(12) -0.0041(12) 0.0015(11)
Cl3 0.0942(15) 0.0971(16) 0.0637(12) 0.0212(11) 0.0090(12) 0.0161(13)
Cl4 0.167(6) 0.275(5) 0.068(2) 0.062(3) -0.011(3) -0.139(5)
C55 0.088(10) 0.124(12) 0.068(6) 0.005(7) 0.009(8) -0.047(9)
Cl4' 0.167(6) 0.275(5) 0.068(2) 0.062(3) -0.011(3) -0.139(5)
C55' 0.088(10) 0.124(12) 0.068(6) 0.005(7) 0.009(8) -0.047(9)

loop_
_atom_type_symbol
_atom_type_description
_atom_type_scat_dispersion_real
_atom_type_scat_dispersion_imag
_atom_type_scat_source
C C 0.0033 0.0016 'International Tables Vol C Tables 4.2.6.8 and 6.1.1.4'
H H 0.0000 0.0000 'International Tables Vol C Tables 4.2.6.8 and 6.1.1.4'
F F 0.0171 0.0103 'International Tables Vol C Tables 4.2.6.8 and 6.1.1.4'
N N 0.0061 0.0033 'International Tables Vol C Tables 4.2.6.8 and 6.1.1.4'
Cl Cl 0.1484 0.1585 'International Tables Vol C Tables 4.2.6.8 and 6.1.1.4'
B B 0.0013 0.0007 'International Tables Vol C Tables 4.2.6.8 and 6.1.1.4'

loop_
_geom_angle_atom_site_label_1
_geom_angle_atom_site_label_2
_geom_angle_atom_site_label_3
_geom_angle
C7 N1 C11 117.7(4)
C7 N1 B1 121.9(4)
C11 N1 B1 119.7(4)
C2 C1 C18 115.3(4)
C2 C1 B1 124.7(4)
C18 C1 B1 119.8(4)
C1 C2 C3 125.1(5)
C1 C2 C24 121.5(4)
C3 C2 C24 113.4(4)
C4 C3 C2 125.0(4)
C4 C3 C30 119.0(4)
C2 C3 C30 115.9(4)
C3 C4 C5 125.4(4)
C3 C4 C36 118.8(4)
C5 C4 C36 115.6(4)
C6 C5 C4 125.8(4)
C6 C5 C42 120.0(4)
C4 C5 C42 114.2(4)
C5 C6 C48 114.9(4)
C5 C6 B1 123.4(4)
C48 C6 B1 121.7(4)
N1 C7 C8 121.9(5)
N1 C7 H7 119.0
C8 C7 H7 119.0
C7 C8 C9 119.5(5)
C7 C8 H8 120.2
C9 C8 H8 120.2
C10 C9 C8 119.1(5)
C10 C9 H9 120.5
C8 C9 H9 120.5
C9 C10 C11 119.8(5)
C9 C10 H10 120.1
C11 C10 H10 120.1
N1 C11 C10 121.9(5)
N1 C11 H11 119.0
C10 C11 H11 119.0
C17 C12 C13 112.5(5)
C17 C12 B1 120.7(5)
C13 C12 B1 126.8(5)
F1 C13 C14 113.6(5)
F1 C13 C12 122.2(5)
C14 C13 C12 124.2(5)
F2 C14 C15 119.9(5)
F2 C14 C13 120.2(5)
C15 C14 C13 119.9(5)
F3 C15 C16 121.0(6)
F3 C15 C14 120.3(6)
C16 C15 C14 118.7(5)
F4 C16 C15 119.9(5)
F4 C16 C17 120.4(5)
C15 C16 C17 119.7(5)
F5 C17 C16 115.3(5)
F5 C17 C12 119.7(4)
C16 C17 C12 125.0(5)
C23 C18 C19 115.2(5)
C23 C18 C1 123.6(5)
C19 C18 C1 121.2(4)
F6 C19 C20 118.0(5)
F6 C19 C18 119.3(5)
C20 C19 C18 122.7(5)
F7 C20 C19 120.3(5)
F7 C20 C21 120.0(5)
C19 C20 C21 119.7(5)
F8 C21 C22 120.8(5)
F8 C21 C20 120.0(5)
C22 C21 C20 119.1(5)
F9 C22 C21 119.4(5)
F9 C22 C23 120.8(5)
C21 C22 C23 119.9(5)
F10 C23 C22 117.4(5)
F10 C23 C18 119.3(4)
C22 C23 C18 123.3(5)
C29 C24 C25 115.4(5)
C29 C24 C2 120.6(4)
C25 C24 C2 123.9(5)
F11 C25 C26 118.2(5)
F11 C25 C24 119.2(5)
C26 C25 C24 122.7(5)
F12 C26 C25 120.6(5)
F12 C26 C27 119.1(5)
C25 C26 C27 120.3(5)
F13 C27 C26 121.1(5)
F13 C27 C28 119.5(5)
C26 C27 C28 119.4(5)
F14 C28 C27 119.8(5)
F14 C28 C29 120.5(5)
C27 C28 C29 119.6(5)
F15 C29 C28 117.9(5)
F15 C29 C24 119.4(4)
C28 C29 C24 122.7(5)
C31 C30 C35 115.1(5)
C31 C30 C3 124.4(5)
C35 C30 C3 120.5(5)
F16 C31 C30 119.9(5)
F16 C31 C32 116.8(5)
C30 C31 C32 123.3(5)
F17 C32 C33 119.8(5)
F17 C32 C31 120.5(6)
C33 C32 C31 119.7(5)
F18 C33 C34 120.0(6)
F18 C33 C32 120.6(6)
C34 C33 C32 119.4(5)
F19 C34 C33 120.1(5)
F19 C34 C35 120.2(6)
C33 C34 C35 119.7(5)
F20 C35 C30 120.1(5)
F20 C35 C34 117.0(5)
C30 C35 C34 122.9(6)
C41 C36 C37 115.4(5)
C41 C36 C4 120.1(5)
C37 C36 C4 124.5(5)
F21 C37 C36 119.9(5)
F21 C37 C38 117.7(6)
C36 C37 C38 122.4(6)
F22 C38 C39 120.5(5)
F22 C38 C37 119.7(6)
C39 C38 C37 119.8(6)
F23 C39 C40 120.4(6)
F23 C39 C38 120.0(7)
C40 C39 C38 119.6(5)
F24 C40 C39 120.2(6)
F24 C40 C41 120.4(6)
C39 C40 C41 119.4(6)
F25 C41 C36 119.8(5)
F25 C41 C40 116.7(6)
C36 C41 C40 123.5(6)
C43 C42 C47 116.6(5)
C43 C42 C5 121.5(4)
C47 C42 C5 121.9(4)
F26 C43 C42 119.4(5)
F26 C43 C44 117.8(5)
C42 C43 C44 122.8(5)
F27 C44 C45 120.0(5)
F27 C44 C43 120.8(5)
C45 C44 C43 119.2(5)
F28 C45 C46 120.2(5)
F28 C45 C44 119.7(5)
C46 C45 C44 120.1(5)
F29 C46 C45 120.2(5)
F29 C46 C47 120.1(5)
C45 C46 C47 119.7(5)
F30 C47 C46 118.2(5)
F30 C47 C42 120.2(5)
C46 C47 C42 121.6(5)
C53 C48 C49 115.3(4)
C53 C48 C6 124.1(5)
C49 C48 C6 120.5(4)
F31 C49 C50 117.6(5)
F31 C49 C48 120.0(4)
C50 C49 C48 122.4(5)
F32 C50 C51 120.4(5)
F32 C50 C49 120.2(5)
C51 C50 C49 119.4(5)
F33 C51 C50 119.5(5)
F33 C51 C52 120.1(5)
C50 C51 C52 120.4(5)
F34 C52 C51 120.2(5)
F34 C52 C53 120.4(5)
C51 C52 C53 119.4(5)
F35 C53 C52 117.7(5)
F35 C53 C48 119.3(4)
C52 C53 C48 123.0(5)
N1 B1 C1 111.2(4)
N1 B1 C6 108.9(4)
C1 B1 C6 104.4(4)
N1 B1 C12 107.4(4)
C1 B1 C12 113.2(4)
C6 B1 C12 111.8(4)
Cl1 C54 Cl2 112.7(4)
Cl1 C54 H54A 109.1
Cl2 C54 H54A 109.1
Cl1 C54 H54B 109.1
Cl2 C54 H54B 109.1
H54A C54 H54B 107.8
Cl4 C55 Cl3 116.3(9)
Cl4 C55 H55A 108.2
Cl3 C55 H55A 108.2
Cl4 C55 H55B 108.2
Cl3 C55 H55B 108.2
H55A C55 H55B 107.4
Cl4' C55' Cl3 110(3)
Cl4' C55' H55C 109.7
Cl3 C55' H55C 109.7
Cl4' C55' H55D 109.7
Cl3 C55' H55D 109.7
H55C C55' H55D 108.2

loop_
_geom_bond_atom_site_label_1
_geom_bond_atom_site_label_2
_geom_bond_distance
F1 C13 1.354(6)
F2 C14 1.343(6)
F3 C15 1.348(6)
F4 C16 1.350(6)
F5 C17 1.354(6)
F6 C19 1.346(6)
F7 C20 1.343(6)
F8 C21 1.338(6)
F9 C22 1.348(6)
F10 C23 1.356(6)
F11 C25 1.349(6)
F12 C26 1.344(6)
F13 C27 1.347(6)
F14 C28 1.342(6)
F15 C29 1.345(6)
F16 C31 1.347(6)
F17 C32 1.340(7)
F18 C33 1.334(6)
F19 C34 1.347(7)
F20 C35 1.337(7)
F21 C37 1.340(7)
F22 C38 1.342(7)
F23 C39 1.347(6)
F24 C40 1.342(7)
F25 C41 1.346(7)
F26 C43 1.353(6)
F27 C44 1.350(6)
F28 C45 1.348(6)
F29 C46 1.345(6)
F30 C47 1.336(6)
F31 C49 1.338(6)
F32 C50 1.340(6)
F33 C51 1.347(6)
F34 C52 1.347(6)
F35 C53 1.351(6)
N1 C7 1.354(6)
N1 C11 1.354(7)
N1 B1 1.604(7)
C1 C2 1.358(7)
C1 C18 1.520(7)
C1 B1 1.634(7)
C2 C3 1.492(6)
C2 C24 1.493(7)
C3 C4 1.357(7)
C3 C30 1.502(7)
C4 C5 1.480(7)
C4 C36 1.513(7)
C5 C6 1.359(7)
C5 C42 1.502(7)
C6 C48 1.504(7)
C6 B1 1.640(7)
C7 C8 1.373(7)
C7 H7 0.9500
C8 C9 1.375(8)
C8 H8 0.9500
C9 C10 1.361(8)
C9 H9 0.9500
C10 C11 1.376(8)
C10 H10 0.9500
C11 H11 0.9500
C12 C17 1.389(7)
C12 C13 1.390(7)
C12 B1 1.655(8)
C13 C14 1.389(8)
C14 C15 1.371(9)
C15 C16 1.362(9)
C16 C17 1.382(7)
C18 C23 1.378(7)
C18 C19 1.396(7)
C19 C20 1.374(7)
C20 C21 1.381(8)
C21 C22 1.372(8)
C22 C23 1.374(7)
C24 C29 1.389(7)
C24 C25 1.390(7)
C25 C26 1.365(7)
C26 C27 1.368(8)
C27 C28 1.373(8)
C28 C29 1.378(7)
C30 C31 1.379(7)
C30 C35 1.386(7)
C31 C32 1.383(8)
C32 C33 1.373(9)
C33 C34 1.365(9)
C34 C35 1.391(8)
C36 C41 1.375(8)
C36 C37 1.376(8)
C37 C38 1.387(8)
C38 C39 1.368(9)
C39 C40 1.360(10)
C40 C41 1.376(8)
C42 C43 1.372(7)
C42 C47 1.385(7)
C43 C44 1.373(7)
C44 C45 1.369(8)
C45 C46 1.365(8)
C46 C47 1.381(7)
C48 C53 1.388(7)
C48 C49 1.396(7)
C49 C50 1.385(7)
C50 C51 1.366(8)
C51 C52 1.367(8)
C52 C53 1.376(7)
C54 Cl1 1.742(8)
C54 Cl2 1.743(8)
C54 H54A 0.9900
C54 H54B 0.9900
Cl3 C55' 1.67(4)
Cl3 C55 1.768(13)
Cl4 C55 1.667(13)
C55 H55A 0.9900
C55 H55B 0.9900
Cl4' C55' 1.65(5)
C55' H55C 0.9900
C55' H55D 0.9900

loop_
_geom_torsion_atom_site_label_1
_geom_torsion_atom_site_label_2
_geom_torsion_atom_site_label_3
_geom_torsion_atom_site_label_4
_geom_torsion
C18 C1 C2 C3 -179.2(4)
B1 C1 C2 C3 5.4(8)
C18 C1 C2 C24 1.7(7)
B1 C1 C2 C24 -173.7(4)
C1 C2 C3 C4 -40.9(8)
C24 C2 C3 C4 138.2(5)
C1 C2 C3 C30 142.1(5)
C24 C2 C3 C30 -38.7(6)
C2 C3 C4 C5 -2.2(8)
C30 C3 C4 C5 174.7(5)
C2 C3 C4 C36 -176.7(5)
C30 C3 C4 C36 0.2(7)
C3 C4 C5 C6 38.2(8)
C36 C4 C5 C6 -147.1(5)
C3 C4 C5 C42 -143.9(5)
C36 C4 C5 C42 30.8(6)
C4 C5 C6 C48 -174.3(4)
C42 C5 C6 C48 8.0(7)
C4 C5 C6 B1 5.5(8)
C42 C5 C6 B1 -172.2(4)
C11 N1 C7 C8 2.3(8)
B1 N1 C7 C8 -168.2(5)
N1 C7 C8 C9 -1.1(8)
C7 C8 C9 C10 -0.4(9)
C8 C9 C10 C11 0.6(9)
C7 N1 C11 C10 -2.0(8)
B1 N1 C11 C10 168.6(5)
C9 C10 C11 N1 0.6(9)
C17 C12 C13 F1 178.6(5)
B1 C12 C13 F1 -3.8(8)
C17 C12 C13 C14 -2.5(8)
B1 C12 C13 C14 175.1(5)
F1 C13 C14 F2 0.3(8)
C12 C13 C14 F2 -178.8(5)
F1 C13 C14 C15 -178.4(5)
C12 C13 C14 C15 2.6(9)
F2 C14 C15 F3 1.0(9)
C13 C14 C15 F3 179.7(5)
F2 C14 C15 C16 179.3(5)
C13 C14 C15 C16 -2.1(9)
F3 C15 C16 F4 -1.1(9)
C14 C15 C16 F4 -179.4(5)
F3 C15 C16 C17 179.9(5)
C14 C15 C16 C17 1.7(9)
F4 C16 C17 F5 1.4(7)
C15 C16 C17 F5 -179.7(5)
F4 C16 C17 C12 179.3(5)
C15 C16 C17 C12 -1.8(9)
C13 C12 C17 F5 179.8(5)
B1 C12 C17 F5 2.1(7)
C13 C12 C17 C16 2.1(8)
B1 C12 C17 C16 -175.7(5)
C2 C1 C18 C23 -67.9(6)
B1 C1 C18 C23 107.7(6)
C2 C1 C18 C19 114.0(5)
B1 C1 C18 C19 -70.3(6)
C23 C18 C19 F6 -179.9(4)
C1 C18 C19 F6 -1.7(7)
C23 C18 C19 C20 1.4(8)
C1 C18 C19 C20 179.6(5)
F6 C19 C20 F7 -0.5(8)
C18 C19 C20 F7 178.2(5)
F6 C19 C20 C21 -179.0(5)
C18 C19 C20 C21 -0.3(8)
F7 C20 C21 F8 2.1(8)
C19 C20 C21 F8 -179.4(5)
F7 C20 C21 C22 -179.2(5)
C19 C20 C21 C22 -0.7(8)
F8 C21 C22 F9 -0.3(8)
C20 C21 C22 F9 -179.0(5)
F8 C21 C22 C23 179.3(5)
C20 C21 C22 C23 0.6(8)
F9 C22 C23 F10 1.4(7)
C21 C22 C23 F10 -178.2(5)
F9 C22 C23 C18 -179.8(5)
C21 C22 C23 C18 0.6(8)
C19 C18 C23 F10 177.2(4)
C1 C18 C23 F10 -1.0(7)
C19 C18 C23 C22 -1.5(8)
C1 C18 C23 C22 -179.7(5)
C1 C2 C24 C29 105.0(6)
C3 C2 C24 C29 -74.2(6)
C1 C2 C24 C25 -72.3(7)
C3 C2 C24 C25 108.5(5)
C29 C24 C25 F11 -179.8(4)
C2 C24 C25 F11 -2.4(7)
C29 C24 C25 C26 0.7(8)
C2 C24 C25 C26 178.1(5)
F11 C25 C26 F12 0.2(8)
C24 C25 C26 F12 179.8(5)
F11 C25 C26 C27 179.8(5)
C24 C25 C26 C27 -0.6(8)
F12 C26 C27 F13 -0.6(8)
C25 C26 C27 F13 179.7(5)
F12 C26 C27 C28 -178.7(5)
C25 C26 C27 C28 1.6(9)
F13 C27 C28 F14 1.1(8)
C26 C27 C28 F14 179.2(5)
F13 C27 C28 C29 179.2(5)
C26 C27 C28 C29 -2.7(9)
F14 C28 C29 F15 -0.5(8)
C27 C28 C29 F15 -178.5(5)
F14 C28 C29 C24 -179.1(5)
C27 C28 C29 C24 2.9(8)
C25 C24 C29 F15 179.6(4)
C2 C24 C29 F15 2.1(7)
C25 C24 C29 C28 -1.8(7)
C2 C24 C29 C28 -179.3(5)
C4 C3 C30 C31 -87.4(7)
C2 C3 C30 C31 89.8(6)
C4 C3 C30 C35 92.0(6)
C2 C3 C30 C35 -90.8(6)
C35 C30 C31 F16 179.1(5)
C3 C30 C31 F16 -1.4(8)
C35 C30 C31 C32 -1.5(8)
C3 C30 C31 C32 178.0(5)
F16 C31 C32 F17 -0.6(8)
C30 C31 C32 F17 180.0(5)
F16 C31 C32 C33 -178.4(5)
C30 C31 C32 C33 2.2(9)
F17 C32 C33 F18 0.0(9)
C31 C32 C33 F18 177.8(5)
F17 C32 C33 C34 -178.8(5)
C31 C32 C33 C34 -1.0(9)
F18 C33 C34 F19 0.4(8)
C32 C33 C34 F19 179.2(5)
F18 C33 C34 C35 -179.6(5)
C32 C33 C34 C35 -0.8(9)
C31 C30 C35 F20 180.0(5)
C3 C30 C35 F20 0.5(8)
C31 C30 C35 C34 -0.3(8)
C3 C30 C35 C34 -179.9(5)
F19 C34 C35 F20 1.2(8)
C33 C34 C35 F20 -178.8(5)
F19 C34 C35 C30 -178.5(5)
C33 C34 C35 C30 1.5(8)
C3 C4 C36 C41 -99.3(6)
C5 C4 C36 C41 85.6(6)
C3 C4 C36 C37 82.3(7)
C5 C4 C36 C37 -92.8(6)
C41 C36 C37 F21 -178.2(5)
C4 C36 C37 F21 0.3(8)
C41 C36 C37 C38 0.7(8)
C4 C36 C37 C38 179.2(5)
F21 C37 C38 F22 -3.5(8)
C36 C37 C38 F22 177.5(5)
F21 C37 C38 C39 178.0(6)
C36 C37 C38 C39 -0.9(9)
F22 C38 C39 F23 2.8(9)
C37 C38 C39 F23 -178.8(5)
F22 C38 C39 C40 -178.1(6)
C37 C38 C39 C40 0.3(10)
F23 C39 C40 F24 1.7(10)
C38 C39 C40 F24 -177.4(6)
F23 C39 C40 C41 179.5(6)
C38 C39 C40 C41 0.5(10)
C37 C36 C41 F25 -179.1(5)
C4 C36 C41 F25 2.4(8)
C37 C36 C41 C40 0.0(9)
C4 C36 C41 C40 -178.5(5)
F24 C40 C41 F25 -3.6(9)
C39 C40 C41 F25 178.5(6)
F24 C40 C41 C36 177.2(6)
C39 C40 C41 C36 -0.6(10)
C6 C5 C42 C43 75.0(6)
C4 C5 C42 C43 -103.0(5)
C6 C5 C42 C47 -104.7(6)
C4 C5 C42 C47 77.3(6)
C47 C42 C43 F26 -179.0(4)
C5 C42 C43 F26 1.3(7)
C47 C42 C43 C44 1.6(8)
C5 C42 C43 C44 -178.2(5)
F26 C43 C44 F27 -0.8(8)
C42 C43 C44 F27 178.6(5)
F26 C43 C44 C45 179.9(5)
C42 C43 C44 C45 -0.6(9)
F27 C44 C45 F28 -0.4(9)
C43 C44 C45 F28 178.8(5)
F27 C44 C45 C46 -180.0(5)
C43 C44 C45 C46 -0.7(9)
F28 C45 C46 F29 1.0(8)
C44 C45 C46 F29 -179.4(5)
F28 C45 C46 C47 -178.5(5)
C44 C45 C46 C47 1.0(9)
F29 C46 C47 F30 -0.2(8)
C45 C46 C47 F30 179.4(5)
F29 C46 C47 C42 -179.5(5)
C45 C46 C47 C42 0.0(8)
C43 C42 C47 F30 179.4(4)
C5 C42 C47 F30 -0.9(7)
C43 C42 C47 C46 -1.3(7)
C5 C42 C47 C46 178.5(5)
C5 C6 C48 C53 -108.2(6)
B1 C6 C48 C53 72.1(7)
C5 C6 C48 C49 72.3(6)
B1 C6 C48 C49 -107.5(6)
C53 C48 C49 F31 -178.4(4)
C6 C48 C49 F31 1.2(7)
C53 C48 C49 C50 2.3(8)
C6 C48 C49 C50 -178.1(5)
F31 C49 C50 F32 -0.2(7)
C48 C49 C50 F32 179.1(5)
F31 C49 C50 C51 -179.5(5)
C48 C49 C50 C51 -0.1(8)
F32 C50 C51 F33 -1.0(8)
C49 C50 C51 F33 178.3(5)
F32 C50 C51 C52 180.0(5)
C49 C50 C51 C52 -0.8(8)
F33 C51 C52 F34 0.8(8)
C50 C51 C52 F34 179.8(5)
F33 C51 C52 C53 -179.6(5)
C50 C51 C52 C53 -0.6(9)
F34 C52 C53 F35 1.4(8)
C51 C52 C53 F35 -178.1(5)
F34 C52 C53 C48 -177.4(5)
C51 C52 C53 C48 3.0(8)
C49 C48 C53 F35 177.4(4)
C6 C48 C53 F35 -2.2(8)
C49 C48 C53 C52 -3.7(8)
C6 C48 C53 C52 176.7(5)
C7 N1 B1 C1 -35.2(6)
C11 N1 B1 C1 154.5(4)
C7 N1 B1 C6 -149.7(4)
C11 N1 B1 C6 40.0(6)
C7 N1 B1 C12 89.1(5)
C11 N1 B1 C12 -81.1(5)
C2 C1 B1 N1 -62.3(6)
C18 C1 B1 N1 122.5(5)
C2 C1 B1 C6 55.0(6)
C18 C1 B1 C6 -120.2(4)
C2 C1 B1 C12 176.8(5)
C18 C1 B1 C12 1.5(6)
C5 C6 B1 N1 57.1(6)
C48 C6 B1 N1 -123.1(5)
C5 C6 B1 C1 -61.7(6)
C48 C6 B1 C1 118.0(5)
C5 C6 B1 C12 175.6(4)
C48 C6 B1 C12 -4.7(6)
C17 C12 B1 N1 177.5(4)
C13 C12 B1 N1 0.1(7)
C17 C12 B1 C1 -59.4(6)
C13 C12 B1 C1 123.2(5)
C17 C12 B1 C6 58.1(6)
C13 C12 B1 C6 -119.3(6)
C55' Cl3 C55 Cl4 51(2)
C55 Cl3 C55' Cl4' -33.4(19)
